data_4113233
loop_
_publ_author_name
'Stephan A. Reiter'
'Stefan D. Nogai'
'Konstantin Karaghiosoff'
'Hubert Schmidbaur'

_publ_contact_author_address
;
 Anorganische und Analytische Chemie 
 Technische Universitaet Muenchen 
 Lichtenbergstr. 4 
 Garching 
 D-85747 
 GERMANY 
;
_publ_contact_author_email H.Schmidbaur@lrz.tu-muenchen.de
_publ_contact_author_fax '++49 89 2891-3125'
_publ_contact_author_name 'Prof Hubert Schmidbaur'
_publ_contact_author_phone '++49 89 2891-3130'
_publ_section_title
;
 Insignificance of P-H...P Hydrogen Bonding: Structural Chemistry of
 Neutral and Protonated 1,8-Di(phosphinyl)naphthalene
;
_journal_name_full 'Journal of the American Chemical Society'
_journal_page_first 15833
_journal_page_last 15843
_journal_paper_doi 10.1021/ja045460x
_journal_volume 126
_journal_year 2004
_chemical_formula_moiety 'C10 H11 P2 1+, H3 O1 1+, (C1 F3 O3 S 1-)2'
_chemical_formula_sum 'C12 H14 F6 O7 P2 S2'
_chemical_formula_weight 510.29
_chemical_name_systematic
; 
 ? 
;
_space_group_IT_number 14
_symmetry_cell_setting monoclinic
_symmetry_space_group_name_Hall '-P 2yn'
_symmetry_space_group_name_H-M 'P 1 21/n 1'
_atom_sites_solution_hydrogens difmap
_atom_sites_solution_primary direct
_atom_sites_solution_secondary difmap
_audit_creation_method SHELXL-97
_cell_angle_alpha 90.00
_cell_angle_beta 98.0005(5)
_cell_angle_gamma 90.00
_cell_formula_units_Z 8
_cell_length_a 14.1998(2)
_cell_length_b 13.41470(10)
_cell_length_c 21.2357(3)
_cell_measurement_reflns_used 91685
_cell_measurement_temperature 143(2)
_cell_measurement_theta_max 25.45
_cell_measurement_theta_min 3.19
_cell_volume 4005.73(9)
_computing_cell_refinement DENZO
_computing_data_collection XPRESS
_computing_data_reduction SCALEPACK
_computing_molecular_graphics SHELXTL-PLUS
_computing_publication_material 'SHELXL-97 (Sheldrick, 1997)'
_computing_structure_refinement 'SHELXL-97 (Sheldrick, 1997)'
_computing_structure_solution 'SHELXS-97 (Sheldrick, 1990)'
_diffrn_ambient_temperature 143(2)
_diffrn_measured_fraction_theta_full 0.978
_diffrn_measured_fraction_theta_max 0.978
_diffrn_measurement_device_type 'NONIUS DIP 2020'
_diffrn_measurement_method phi-rotation
_diffrn_radiation_monochromator graphite
_diffrn_radiation_source 'fine-focus sealed tube'
_diffrn_radiation_type MoK\a
_diffrn_radiation_wavelength 0.71073
_diffrn_reflns_av_R_equivalents 0.040
_diffrn_reflns_av_sigmaI/netI 0.0277
_diffrn_reflns_limit_h_max 17
_diffrn_reflns_limit_h_min 0
_diffrn_reflns_limit_k_max 15
_diffrn_reflns_limit_k_min 0
_diffrn_reflns_limit_l_max 25
_diffrn_reflns_limit_l_min -25
_diffrn_reflns_number 91685
_diffrn_reflns_theta_full 25.45
_diffrn_reflns_theta_max 25.45
_diffrn_reflns_theta_min 3.19
_exptl_absorpt_coefficient_mu 0.513
_exptl_absorpt_correction_type none
_exptl_crystal_colour colourless
_exptl_crystal_density_diffrn 1.692
_exptl_crystal_description block
_exptl_crystal_F_000 2064
_exptl_crystal_size_max 0.30
_exptl_crystal_size_mid 0.20
_exptl_crystal_size_min 0.15
_refine_diff_density_max 0.643
_refine_diff_density_min -0.468
_refine_diff_density_rms 0.058
_refine_ls_extinction_method none
_refine_ls_goodness_of_fit_ref 1.050
_refine_ls_hydrogen_treatment refall
_refine_ls_matrix_type full
_refine_ls_number_parameters 635
_refine_ls_number_reflns 7259
_refine_ls_number_restraints 0
_refine_ls_restrained_S_all 1.050
_refine_ls_R_factor_all 0.0437
_refine_ls_R_factor_gt 0.0389
_refine_ls_shift/su_max 0.001
_refine_ls_shift/su_mean 0.000
_refine_ls_structure_factor_coef Fsqd
_refine_ls_weighting_details 'calc w=1/[\s^2^(Fo^2^)+(0.0366P)^2^+5.0076P] where P=(Fo^2^+2Fc^2^)/3'
_refine_ls_weighting_scheme calc
_refine_ls_wR_factor_gt 0.0916
_refine_ls_wR_factor_ref 0.0950
_reflns_number_gt 6600
_reflns_number_total 7259
_reflns_threshold_expression >2sigma(I)
_cod_data_source_file ja045460xsi20040906_014620.cif
_cod_data_source_block reit15
_cod_database_code 4113233

loop_
_symmetry_equiv_pos_as_xyz
'x, y, z'
'-x+1/2, y+1/2, -z+1/2'
'-x, -y, -z'
'x-1/2, -y-1/2, z-1/2'

loop_
_atom_site_label
_atom_site_type_symbol
_atom_site_fract_x
_atom_site_fract_y
_atom_site_fract_z
_atom_site_U_iso_or_equiv
_atom_site_adp_type
_atom_site_occupancy
_atom_site_symmetry_multiplicity
_atom_site_calc_flag
O1 O -0.05663(14) -0.48502(15) 0.12788(9) 0.0308(4) Uani 1 1 d
H3 H -0.010(3) -0.447(3) 0.102(2) 0.091(14) Uiso 1 1 d
H2 H -0.045(3) -0.548(3) 0.1286(18) 0.068(12) Uiso 1 1 d
H1 H -0.117(3) -0.473(3) 0.1130(18) 0.069(12) Uiso 1 1 d
S3 S -0.19200(4) 0.08163(4) 0.37624(3) 0.02788(14) Uani 1 1 d
C3 C -0.0924(2) 0.06977(19) 0.43906(13) 0.0348(6) Uani 1 1 d
S2 S 0.12843(4) -0.43114(4) 0.04442(3) 0.02206(13) Uani 1 1 d
C2 C 0.23088(18) -0.43609(19) 0.10615(12) 0.0305(5) Uani 1 1 d
O2 O -0.06512(16) 0.00351(15) 0.25025(9) 0.0379(5) Uani 1 1 d
H5 H -0.048(3) 0.057(3) 0.240(2) 0.082(15) Uiso 1 1 d
H4 H -0.003(3) -0.030(3) 0.261(2) 0.093(14) Uiso 1 1 d
S1 S -0.03976(4) -0.72463(4) 0.19780(3) 0.02565(14) Uani 1 1 d
C1 C 0.0451(2) -0.6875(2) 0.26542(14) 0.0449(7) Uani 1 1 d
S4 S 0.07786(4) -0.18594(4) 0.31927(3) 0.02841(14) Uani 1 1 d
C4 C 0.0687(2) -0.2900(2) 0.26430(15) 0.0484(8) Uani 1 1 d
C10 C -0.14825(15) -0.54320(17) 0.41208(11) 0.0230(5) Uani 1 1 d
P11 P -0.18302(5) -0.23456(5) 0.39956(4) 0.03214(16) Uani 1 1 d
H113 H -0.111(2) -0.190(2) 0.4278(13) 0.037(8) Uiso 1 1 d
H112 H -0.203(2) -0.198(2) 0.3404(14) 0.047(8) Uiso 1 1 d
H111 H -0.253(2) -0.209(2) 0.4274(14) 0.041(8) Uiso 1 1 d
C11 C -0.16988(16) -0.36606(17) 0.38752(11) 0.0242(5) Uani 1 1 d
F31 F -0.01135(12) 0.07904(18) 0.41536(10) 0.0684(6) Uani 1 1 d
O31 O -0.18120(18) 0.17714(15) 0.34851(10) 0.0547(6) Uani 1 1 d
P12 P -0.13250(5) -0.30280(6) 0.53553(3) 0.03768(18) Uani 1 1 d
H122 H -0.046(3) -0.300(3) 0.5635(17) 0.067(11) Uiso 1 1 d
H121 H -0.173(2) -0.322(2) 0.5876(15) 0.050(9) Uiso 1 1 d
C12 C -0.18338(19) -0.3901(2) 0.32354(12) 0.0330(6) Uani 1 1 d
H12 H -0.1970(18) -0.334(2) 0.2988(12) 0.024(6) Uiso 1 1 d
F32 F -0.09279(15) 0.13782(13) 0.48380(8) 0.0573(5) Uani 1 1 d
O32 O -0.27174(15) 0.0721(2) 0.41059(11) 0.0593(6) Uani 1 1 d
C13 C -0.1780(2) -0.4894(2) 0.30281(13) 0.0373(6) Uani 1 1 d
H13 H -0.187(2) -0.505(2) 0.2573(14) 0.038(8) Uiso 1 1 d
O33 O -0.17850(14) -0.00189(14) 0.33558(9) 0.0386(4) Uani 1 1 d
H6 H -0.119(4) 0.008(4) 0.295(3) 0.16(2) Uiso 1 1 d
F33 F -0.09344(14) -0.01836(12) 0.46691(8) 0.0521(5) Uani 1 1 d
C14 C -0.16254(18) -0.56324(19) 0.34551(13) 0.0312(6) Uani 1 1 d
H14 H -0.155(2) -0.629(2) 0.3341(13) 0.037(8) Uiso 1 1 d
C15 C -0.13289(17) -0.62298(19) 0.45541(13) 0.0300(5) Uani 1 1 d
H15 H -0.133(2) -0.683(2) 0.4390(14) 0.035(8) Uiso 1 1 d
C16 C -0.11687(18) -0.6072(2) 0.51919(13) 0.0347(6) Uani 1 1 d
H16 H -0.106(2) -0.664(2) 0.5453(15) 0.050(9) Uiso 1 1 d
C17 C -0.11615(18) -0.5095(2) 0.54212(12) 0.0324(6) Uani 1 1 d
H17 H -0.1033(19) -0.497(2) 0.5882(14) 0.037(8) Uiso 1 1 d
C18 C -0.13258(16) -0.42824(18) 0.50228(11) 0.0255(5) Uani 1 1 d
C19 C -0.15016(15) -0.44288(16) 0.43495(10) 0.0201(4) Uani 1 1 d
C20 C 0.14364(15) -0.04568(16) 0.06458(11) 0.0217(5) Uani 1 1 d
O21 O 0.10694(12) -0.53444(12) 0.03097(8) 0.0300(4) Uani 1 1 d
C21 C 0.15572(16) 0.13556(16) 0.07403(11) 0.0214(5) Uani 1 1 d
F21 F 0.30491(12) -0.47704(15) 0.08459(9) 0.0555(5) Uani 1 1 d
P21 P 0.14564(4) 0.26473(4) 0.05138(3) 0.02311(14) Uani 1 1 d
H213 H 0.0619(18) 0.2882(19) 0.0237(12) 0.030(7) Uiso 1 1 d
H212 H 0.1581(19) 0.313(2) 0.1046(13) 0.037(7) Uiso 1 1 d
H211 H 0.2082(19) 0.296(2) 0.0192(13) 0.034(7) Uiso 1 1 d
P22 P 0.11048(5) 0.16768(5) -0.07962(3) 0.02904(15) Uani 1 1 d
H222 H 0.025(2) 0.158(2) -0.1121(15) 0.056(9) Uiso 1 1 d
H221 H 0.157(2) 0.139(2) -0.1281(15) 0.051(9) Uiso 1 1 d
O22 O 0.15809(14) -0.37313(13) -0.00602(8) 0.0341(4) Uani 1 1 d
F22 F 0.25601(12) -0.34533(13) 0.12810(8) 0.0479(4) Uani 1 1 d
C22 C 0.17874(18) 0.12466(18) 0.13894(12) 0.0281(5) Uani 1 1 d
H22 H 0.1925(19) 0.183(2) 0.1666(13) 0.030(7) Uiso 1 1 d
O23 O 0.05758(12) -0.38062(12) 0.07673(8) 0.0296(4) Uani 1 1 d
F23 F 0.21064(12) -0.49046(12) 0.15518(7) 0.0445(4) Uani 1 1 d
C23 C 0.1849(2) 0.0300(2) 0.16808(12) 0.0332(6) Uani 1 1 d
H23 H 0.203(2) 0.025(2) 0.2112(15) 0.039(8) Uiso 1 1 d
C24 C 0.16678(18) -0.05257(18) 0.13135(12) 0.0285(5) Uani 1 1 d
H24 H 0.174(2) -0.120(2) 0.1498(13) 0.039(8) Uiso 1 1 d
C25 C 0.12522(16) -0.13380(17) 0.02859(12) 0.0249(5) Uani 1 1 d
H25 H 0.1282(19) -0.194(2) 0.0496(13) 0.031(7) Uiso 1 1 d
C26 C 0.10307(16) -0.13071(18) -0.03583(12) 0.0273(5) Uani 1 1 d
H26 H 0.0897(19) -0.190(2) -0.0595(13) 0.032(7) Uiso 1 1 d
C27 C 0.09874(17) -0.03817(18) -0.06705(12) 0.0262(5) Uani 1 1 d
H27 H 0.0848(19) -0.038(2) -0.1113(14) 0.032(7) Uiso 1 1 d
C28 C 0.11564(15) 0.05054(16) -0.03452(11) 0.0212(4) Uani 1 1 d
C29 C 0.13791(14) 0.04935(16) 0.03325(10) 0.0189(4) Uani 1 1 d
O11 O -0.00805(13) -0.67364(13) 0.14432(8) 0.0346(4) Uani 1 1 d
F11 F 0.02751(19) -0.7378(2) 0.31660(9) 0.0864(8) Uani 1 1 d
O12 O -0.02508(15) -0.83115(13) 0.19529(9) 0.0410(5) Uani 1 1 d
F12 F 0.13332(13) -0.70678(18) 0.25577(10) 0.0725(6) Uani 1 1 d
O13 O -0.12996(13) -0.69306(15) 0.21289(9) 0.0407(5) Uani 1 1 d
F13 F 0.03945(15) -0.59156(16) 0.27703(11) 0.0728(6) Uani 1 1 d
O41 O 0.16411(14) -0.20405(15) 0.36071(10) 0.0472(5) Uani 1 1 d
F41 F 0.1427(2) -0.29253(18) 0.23254(11) 0.0846(7) Uani 1 1 d
F42 F -0.00993(19) -0.28378(17) 0.22276(11) 0.0842(8) Uani 1 1 d
O42 O -0.00797(15) -0.19090(16) 0.34690(11) 0.0501(5) Uani 1 1 d
F43 F 0.06621(17) -0.37528(13) 0.29487(10) 0.0713(6) Uani 1 1 d
O43 O 0.08132(14) -0.09958(14) 0.27762(10) 0.0421(5) Uani 1 1 d

loop_
_atom_site_aniso_label
_atom_site_aniso_U_11
_atom_site_aniso_U_22
_atom_site_aniso_U_33
_atom_site_aniso_U_23
_atom_site_aniso_U_13
_atom_site_aniso_U_12
O1 0.0336(11) 0.0247(10) 0.0362(10) 0.0036(8) 0.0117(8) 0.0012(8)
S3 0.0263(3) 0.0264(3) 0.0312(3) 0.0032(2) 0.0053(2) 0.0013(2)
C3 0.0404(15) 0.0247(13) 0.0375(14) -0.0011(11) -0.0006(12) -0.0045(11)
S2 0.0277(3) 0.0130(3) 0.0260(3) 0.0012(2) 0.0055(2) -0.0011(2)
C2 0.0306(13) 0.0296(14) 0.0316(13) 0.0017(10) 0.0054(10) -0.0045(10)
O2 0.0538(13) 0.0246(11) 0.0347(10) 0.0030(8) 0.0039(9) 0.0043(9)
S1 0.0349(3) 0.0211(3) 0.0204(3) 0.0000(2) 0.0018(2) 0.0003(2)
C1 0.0434(17) 0.0501(19) 0.0389(16) -0.0143(14) -0.0024(13) 0.0043(13)
S4 0.0295(3) 0.0240(3) 0.0326(3) 0.0058(2) 0.0074(2) 0.0026(2)
C4 0.067(2) 0.0379(17) 0.0389(16) 0.0015(13) 0.0003(15) 0.0053(14)
C10 0.0178(11) 0.0219(12) 0.0297(12) -0.0045(9) 0.0045(9) 0.0006(9)
P11 0.0312(3) 0.0199(3) 0.0478(4) -0.0023(3) 0.0140(3) 0.0006(2)
C11 0.0212(11) 0.0222(12) 0.0295(12) -0.0017(9) 0.0048(9) 0.0007(9)
F31 0.0311(9) 0.1021(17) 0.0701(13) -0.0004(12) 0.0000(9) -0.0144(10)
O31 0.0870(17) 0.0288(11) 0.0454(12) 0.0115(9) -0.0006(11) 0.0023(10)
P12 0.0371(4) 0.0402(4) 0.0369(4) -0.0196(3) 0.0093(3) -0.0057(3)
C12 0.0363(14) 0.0329(15) 0.0296(13) 0.0010(11) 0.0042(11) 0.0020(11)
F32 0.0925(15) 0.0323(9) 0.0417(10) -0.0082(7) -0.0100(9) -0.0016(9)
O32 0.0331(11) 0.0913(19) 0.0566(14) -0.0037(13) 0.0169(10) -0.0055(11)
C13 0.0413(15) 0.0437(16) 0.0253(13) -0.0115(12) -0.0006(11) 0.0020(12)
O33 0.0448(11) 0.0322(10) 0.0370(10) -0.0074(8) -0.0006(9) -0.0018(8)
F33 0.0722(12) 0.0271(9) 0.0492(10) 0.0059(7) -0.0187(9) -0.0016(8)
C14 0.0305(13) 0.0237(13) 0.0399(14) -0.0137(11) 0.0063(11) -0.0006(10)
C15 0.0240(12) 0.0206(13) 0.0460(16) -0.0006(11) 0.0070(11) 0.0033(9)
C16 0.0281(13) 0.0359(15) 0.0410(15) 0.0131(12) 0.0082(11) 0.0042(11)
C17 0.0264(13) 0.0456(16) 0.0256(13) 0.0020(11) 0.0052(10) 0.0012(11)
C18 0.0179(11) 0.0330(13) 0.0263(12) -0.0068(10) 0.0058(9) -0.0014(9)
C19 0.0155(10) 0.0206(11) 0.0247(11) -0.0046(9) 0.0048(8) 0.0003(8)
C20 0.0175(11) 0.0168(11) 0.0312(12) 0.0023(9) 0.0054(9) 0.0014(8)
O21 0.0377(10) 0.0128(8) 0.0393(10) -0.0023(7) 0.0048(8) -0.0010(7)
C21 0.0229(11) 0.0153(11) 0.0268(12) -0.0002(9) 0.0060(9) -0.0001(8)
F21 0.0294(9) 0.0760(13) 0.0620(12) 0.0019(10) 0.0095(8) 0.0132(8)
P21 0.0253(3) 0.0132(3) 0.0314(3) -0.0010(2) 0.0059(2) -0.0012(2)
P22 0.0375(4) 0.0232(3) 0.0270(3) 0.0043(2) 0.0067(3) 0.0032(3)
O22 0.0515(11) 0.0227(9) 0.0299(9) 0.0063(7) 0.0123(8) -0.0045(8)
F22 0.0535(10) 0.0445(10) 0.0432(9) -0.0049(7) -0.0021(8) -0.0237(8)
C22 0.0332(13) 0.0235(13) 0.0280(12) -0.0034(10) 0.0059(10) -0.0032(10)
O23 0.0298(9) 0.0179(8) 0.0431(10) -0.0029(7) 0.0117(8) 0.0006(7)
F23 0.0527(10) 0.0453(10) 0.0337(8) 0.0147(7) 0.0002(7) -0.0035(8)
C23 0.0439(15) 0.0310(14) 0.0239(13) 0.0053(10) 0.0026(11) -0.0027(11)
C24 0.0318(13) 0.0215(12) 0.0327(13) 0.0072(10) 0.0060(10) 0.0002(10)
C25 0.0206(11) 0.0139(11) 0.0411(14) 0.0009(10) 0.0076(10) 0.0015(8)
C26 0.0232(12) 0.0188(12) 0.0404(14) -0.0086(10) 0.0066(10) -0.0012(9)
C27 0.0242(12) 0.0253(13) 0.0290(13) -0.0057(10) 0.0039(10) -0.0003(9)
C28 0.0192(11) 0.0191(11) 0.0257(11) -0.0006(9) 0.0050(9) 0.0013(8)
C29 0.0146(10) 0.0156(11) 0.0270(11) -0.0002(9) 0.0049(8) -0.0007(8)
O11 0.0495(11) 0.0274(10) 0.0288(9) 0.0060(7) 0.0118(8) 0.0009(8)
F11 0.1057(19) 0.122(2) 0.0249(9) 0.0084(11) -0.0144(10) -0.0126(15)
O12 0.0694(14) 0.0192(9) 0.0342(10) 0.0018(7) 0.0069(9) 0.0019(9)
F12 0.0395(10) 0.0989(17) 0.0735(14) -0.0348(12) -0.0120(10) 0.0102(10)
O13 0.0348(10) 0.0467(12) 0.0416(11) -0.0026(9) 0.0091(8) 0.0019(9)
F13 0.0664(13) 0.0611(13) 0.0875(15) -0.0483(12) -0.0009(11) -0.0064(10)
O41 0.0416(11) 0.0388(11) 0.0559(13) 0.0014(9) -0.0117(10) 0.0068(9)
F41 0.121(2) 0.0764(16) 0.0655(14) -0.0114(12) 0.0464(14) 0.0283(14)
F42 0.1129(19) 0.0631(14) 0.0621(13) -0.0088(11) -0.0390(13) 0.0027(13)
O42 0.0464(12) 0.0507(13) 0.0596(14) 0.0121(10) 0.0299(10) 0.0040(10)
F43 0.1065(17) 0.0256(10) 0.0759(14) 0.0029(9) -0.0085(12) -0.0016(10)
O43 0.0453(11) 0.0299(10) 0.0535(12) 0.0176(9) 0.0153(9) 0.0036(8)

loop_
_atom_type_symbol
_atom_type_description
_atom_type_scat_dispersion_real
_atom_type_scat_dispersion_imag
_atom_type_scat_source
C C 0.0033 0.0016 'International Tables Vol C Tables 4.2.6.8 and 6.1.1.4'
H H 0.0000 0.0000 'International Tables Vol C Tables 4.2.6.8 and 6.1.1.4'
O O 0.0106 0.0060 'International Tables Vol C Tables 4.2.6.8 and 6.1.1.4'
F F 0.0171 0.0103 'International Tables Vol C Tables 4.2.6.8 and 6.1.1.4'
P P 0.1023 0.0942 'International Tables Vol C Tables 4.2.6.8 and 6.1.1.4'
S S 0.1246 0.1234 'International Tables Vol C Tables 4.2.6.8 and 6.1.1.4'

loop_
_geom_angle_atom_site_label_1
_geom_angle_atom_site_label_2
_geom_angle_atom_site_label_3
_geom_angle
H3 O1 H2 110(3)
H3 O1 H1 112(3)
H2 O1 H1 111(3)
O31 S3 O32 115.29(15)
O31 S3 O33 114.78(13)
O32 S3 O33 114.50(14)
O31 S3 C3 105.38(13)
O32 S3 C3 102.02(13)
O33 S3 C3 102.55(12)
F32 C3 F33 107.2(2)
F32 C3 F31 107.4(2)
F33 C3 F31 108.5(2)
F32 C3 S3 112.89(19)
F33 C3 S3 110.59(17)
F31 C3 S3 110.03(19)
O22 S2 O21 116.78(11)
O22 S2 O23 113.09(11)
O21 S2 O23 113.52(10)
O22 S2 C2 105.64(11)
O21 S2 C2 103.54(11)
O23 S2 C2 102.27(11)
F21 C2 F22 108.2(2)
F21 C2 F23 108.1(2)
F22 C2 F23 107.6(2)
F21 C2 S2 111.10(18)
F22 C2 S2 111.51(18)
F23 C2 S2 110.17(17)
H5 O2 H4 101(4)
H5 O2 H6 113(4)
H4 O2 H6 116(4)
O13 S1 O12 116.10(12)
O13 S1 O11 114.97(12)
O12 S1 O11 112.04(11)
O13 S1 C1 105.04(13)
O12 S1 C1 102.54(13)
O11 S1 C1 104.26(13)
F13 C1 F12 107.7(3)
F13 C1 F11 108.6(3)
F12 C1 F11 108.5(3)
F13 C1 S1 111.5(2)
F12 C1 S1 111.3(2)
F11 C1 S1 109.1(2)
O42 S4 O41 116.61(14)
O42 S4 O43 112.86(12)
O41 S4 O43 114.20(13)
O42 S4 C4 103.89(15)
O41 S4 C4 104.19(14)
O43 S4 C4 103.06(13)
F43 C4 F42 107.7(3)
F43 C4 F41 107.8(3)
F42 C4 F41 108.4(3)
F43 C4 S4 110.8(2)
F42 C4 S4 111.0(2)
F41 C4 S4 110.9(2)
C15 C10 C14 119.5(2)
C15 C10 C19 120.1(2)
C14 C10 C19 120.4(2)
C11 P11 H113 116.2(13)
C11 P11 H112 103.8(13)
H113 P11 H112 108.7(18)
C11 P11 H111 115.7(13)
H113 P11 H111 106.5(18)
H112 P11 H111 105.3(18)
C12 C11 C19 120.4(2)
C12 C11 P11 111.47(19)
C19 C11 P11 128.09(17)
C18 P12 H122 98.8(16)
C18 P12 H121 99.4(13)
H122 P12 H121 97(2)
C11 C12 C13 121.4(2)
C11 C12 H12 111.1(16)
C13 C12 H12 127.4(16)
C14 C13 C12 119.9(2)
C14 C13 H13 119.8(17)
C12 C13 H13 120.3(17)
S3 O33 H6 118(3)
C13 C14 C10 121.3(2)
C13 C14 H14 122.8(18)
C10 C14 H14 115.8(18)
C16 C15 C10 121.5(2)
C16 C15 H15 122.2(19)
C10 C15 H15 116.3(19)
C15 C16 C17 119.0(2)
C15 C16 H16 117(2)
C17 C16 H16 124(2)
C18 C17 C16 122.3(2)
C18 C17 H17 118.0(17)
C16 C17 H17 119.6(17)
C17 C18 C19 119.7(2)
C17 C18 P12 120.03(18)
C19 C18 P12 120.26(18)
C18 C19 C10 117.3(2)
C18 C19 C11 126.2(2)
C10 C19 C11 116.5(2)
C25 C20 C24 119.2(2)
C25 C20 C29 119.9(2)
C24 C20 C29 120.9(2)
C22 C21 C29 120.7(2)
C22 C21 P21 111.61(17)
C29 C21 P21 127.57(17)
C21 P21 H213 113.0(12)
C21 P21 H212 104.4(12)
H213 P21 H212 106.4(17)
C21 P21 H211 115.4(12)
H213 P21 H211 110.2(17)
H212 P21 H211 106.6(17)
C28 P22 H222 99.1(14)
C28 P22 H221 99.7(13)
H222 P22 H221 95.0(19)
C21 C22 C23 121.7(2)
C21 C22 H22 120.9(16)
C23 C22 H22 117.4(16)
S2 O23 H3 114.5(17)
C24 C23 C22 119.2(2)
C24 C23 H23 120.7(19)
C22 C23 H23 120.1(19)
C23 C24 C20 121.5(2)
C23 C24 H24 121.4(17)
C20 C24 H24 117.0(17)
C26 C25 C20 121.2(2)
C26 C25 H25 120.3(17)
C20 C25 H25 118.5(17)
C25 C26 C27 119.4(2)
C25 C26 H26 120.7(17)
C27 C26 H26 119.9(17)
C28 C27 C26 122.2(2)
C28 C27 H27 119.7(17)
C26 C27 H27 118.1(17)
C27 C28 C29 119.5(2)
C27 C28 P22 119.02(18)
C29 C28 P22 121.44(16)
C28 C29 C20 117.82(19)
C28 C29 C21 126.1(2)
C20 C29 C21 116.05(19)

loop_
_geom_bond_atom_site_label_1
_geom_bond_atom_site_label_2
_geom_bond_distance
O1 H3 1.05(5)
O1 H2 0.86(4)
O1 H1 0.88(4)
S3 O31 1.427(2)
S3 O32 1.435(2)
S3 O33 1.4434(19)
S3 C3 1.811(3)
C3 F32 1.318(3)
C3 F33 1.323(3)
C3 F31 1.325(3)
S2 O22 1.4339(17)
S2 O21 1.4390(16)
S2 O23 1.4609(17)
S2 C2 1.819(3)
C2 F21 1.323(3)
C2 F22 1.334(3)
C2 F23 1.335(3)
O2 H5 0.80(5)
O2 H4 0.99(5)
O2 H6 1.30(7)
S1 O13 1.4272(19)
S1 O12 1.4462(19)
S1 O11 1.4501(18)
S1 C1 1.811(3)
C1 F13 1.316(4)
C1 F12 1.322(3)
C1 F11 1.332(4)
S4 O42 1.426(2)
S4 O41 1.426(2)
S4 O43 1.4625(18)
S4 C4 1.812(3)
C4 F43 1.319(4)
C4 F42 1.325(4)
C4 F41 1.326(4)
C10 C15 1.408(3)
C10 C14 1.426(3)
C10 C19 1.432(3)
P11 C11 1.796(2)
P11 H113 1.26(3)
P11 H112 1.34(3)
P11 H111 1.27(3)
C11 C12 1.384(3)
C11 C19 1.441(3)
P12 C18 1.825(2)
P12 H122 1.29(4)
P12 H121 1.34(3)
C12 C13 1.408(4)
C12 H12 0.92(3)
C13 C14 1.341(4)
C13 H13 0.98(3)
O33 H6 1.30(7)
C14 H14 0.92(3)
C15 C16 1.358(4)
C15 H15 0.87(3)
C16 C17 1.398(4)
C16 H16 0.94(3)
C17 C18 1.380(4)
C17 H17 0.98(3)
C18 C19 1.430(3)
C20 C25 1.412(3)
C20 C24 1.413(3)
C20 C29 1.435(3)
C21 C22 1.379(3)
C21 C29 1.446(3)
C21 P21 1.799(2)
P21 H213 1.29(3)
P21 H212 1.29(3)
P21 H211 1.27(3)
P22 C28 1.836(2)
P22 H222 1.32(3)
P22 H221 1.35(3)
C22 C23 1.410(4)
C22 H22 0.98(3)
O23 H3 1.47(5)
C23 C24 1.358(4)
C23 H23 0.92(3)
C24 H24 0.99(3)
C25 C26 1.361(4)
C25 H25 0.92(3)
C26 C27 1.405(3)
C26 H26 0.95(3)
C27 C28 1.380(3)
C27 H27 0.93(3)
C28 C29 1.430(3)

loop_
_geom_hbond_atom_site_label_D
_geom_hbond_atom_site_label_H
_geom_hbond_atom_site_label_A
_geom_hbond_distance_DH
_geom_hbond_distance_HA
_geom_hbond_distance_DA
_geom_hbond_angle_DHA
_geom_hbond_site_symmetry_A
O1 H2 O11 0.86(4) 1.79(4) 2.633(3) 169(4) .
O1 H3 O23 1.05(5) 1.47(5) 2.502(2) 168(4) .
O1 H1 O32 0.88(4) 1.70(4) 2.577(3) 169(4) 2_445
O2 H4 O43 0.99(5) 1.52(5) 2.497(3) 169(4) .
O33 H6 O2 1.30(7) 1.30(7) 2.587(3) 170(5) .
O2 H5 O12 0.80(5) 1.83(5) 2.606(3) 164(4) 1_565

loop_
_geom_torsion_atom_site_label_1
_geom_torsion_atom_site_label_2
_geom_torsion_atom_site_label_3
_geom_torsion_atom_site_label_4
_geom_torsion
O31 S3 C3 F32 62.1(2)
O32 S3 C3 F32 -58.7(2)
O33 S3 C3 F32 -177.49(19)
O31 S3 C3 F33 -177.9(2)
O32 S3 C3 F33 61.4(2)
O33 S3 C3 F33 -57.4(2)
O31 S3 C3 F31 -57.9(2)
O32 S3 C3 F31 -178.7(2)
O33 S3 C3 F31 62.5(2)
O22 S2 C2 F21 -59.2(2)
O21 S2 C2 F21 64.1(2)
O23 S2 C2 F21 -177.70(18)
O22 S2 C2 F22 61.67(19)
O21 S2 C2 F22 -175.05(17)
O23 S2 C2 F22 -56.86(19)
O22 S2 C2 F23 -178.94(17)
O21 S2 C2 F23 -55.7(2)
O23 S2 C2 F23 62.53(19)
O13 S1 C1 F13 -55.6(3)
O12 S1 C1 F13 -177.3(2)
O11 S1 C1 F13 65.7(2)
O13 S1 C1 F12 -175.9(2)
O12 S1 C1 F12 62.3(3)
O11 S1 C1 F12 -54.6(3)
O13 S1 C1 F11 64.4(2)
O12 S1 C1 F11 -57.4(2)
O11 S1 C1 F11 -174.4(2)
O42 S4 C4 F43 -63.1(3)
O41 S4 C4 F43 59.5(3)
O43 S4 C4 F43 179.0(2)
O42 S4 C4 F42 56.7(3)
O41 S4 C4 F42 179.2(2)
O43 S4 C4 F42 -61.2(3)
O42 S4 C4 F41 177.3(2)
O41 S4 C4 F41 -60.1(2)
O43 S4 C4 F41 59.4(2)
C19 C11 C12 C13 -0.2(4)
P11 C11 C12 C13 -179.0(2)
C11 C12 C13 C14 2.2(4)
C12 C13 C14 C10 -2.0(4)
C15 C10 C14 C13 179.5(2)
C19 C10 C14 C13 0.0(4)
C14 C10 C15 C16 178.5(2)
C19 C10 C15 C16 -2.0(3)
C10 C15 C16 C17 0.3(4)
C15 C16 C17 C18 1.0(4)
C16 C17 C18 C19 -0.6(4)
C16 C17 C18 P12 179.01(19)
C17 C18 C19 C10 -0.9(3)
P12 C18 C19 C10 179.40(16)
C17 C18 C19 C11 178.9(2)
P12 C18 C19 C11 -0.7(3)
C15 C10 C19 C18 2.2(3)
C14 C10 C19 C18 -178.3(2)
C15 C10 C19 C11 -177.7(2)
C14 C10 C19 C11 1.8(3)
C12 C11 C19 C18 178.4(2)
P11 C11 C19 C18 -3.1(3)
C12 C11 C19 C10 -1.7(3)
P11 C11 C19 C10 176.80(17)
C29 C21 C22 C23 -0.7(4)
P21 C21 C22 C23 176.2(2)
C21 C22 C23 C24 -0.6(4)
C22 C23 C24 C20 1.1(4)
C25 C20 C24 C23 -179.8(2)
C29 C20 C24 C23 -0.4(4)
C24 C20 C25 C26 -179.7(2)
C29 C20 C25 C26 0.8(3)
C20 C25 C26 C27 0.2(3)
C25 C26 C27 C28 -0.4(4)
C26 C27 C28 C29 -0.3(3)
C26 C27 C28 P22 178.90(18)
C27 C28 C29 C20 1.3(3)
P22 C28 C29 C20 -177.91(15)
C27 C28 C29 C21 -178.9(2)
P22 C28 C29 C21 1.9(3)
C25 C20 C29 C28 -1.5(3)
C24 C20 C29 C28 179.0(2)
C25 C20 C29 C21 178.6(2)
C24 C20 C29 C21 -0.9(3)
C22 C21 C29 C28 -178.5(2)
P21 C21 C29 C28 5.2(3)
C22 C21 C29 C20 1.3(3)
P21 C21 C29 C20 -174.93(16)
